data_1535601
loop_
_publ_author_name
'Troyanov, S.I.'
'Ling, C.D.'
'Snigireva, E.M.'

_publ_section_title
;
 X-ray and neutron diffraction studies of Rb4 Li H3 (X O4)4 (X = S, Se)
 single crystals
;
_journal_name_full Kristallografiya
_journal_page_first 1066
_journal_page_last 1072
_journal_volume 49
_journal_year 2004
_chemical_formula_sum 'H3 Li O16 Rb4 Se4'
_chemical_name_systematic 'Rb4 Li H3 (Se O4)4'
_space_group_IT_number 76
_symmetry_space_group_name_Hall 'P 4w'
_symmetry_space_group_name_H-M 'P 41'
_cell_angle_alpha 90
_cell_angle_beta 90
_cell_angle_gamma 90
_cell_formula_units_Z 4
_cell_length_a 7.818
_cell_length_b 7.818
_cell_length_c 30.174
_cell_volume 1844.269
_citation_journal_id_ASTM KRISAJ
_cod_data_source_file Troyanov_KRISAJ_2004_1398.cif
_cod_data_source_block H3Li1O16Rb4Se4
_cod_original_formula_sum 'H3 Li1 O16 Rb4 Se4'
_cod_database_code 1535601

loop_
_symmetry_equiv_pos_as_xyz
x,y,z
-y,x,z+1/4
-x,-y,z+1/2
y,-x,z+3/4

loop_
_atom_site_label
_atom_site_type_symbol
_atom_site_fract_x
_atom_site_fract_y
_atom_site_fract_z
_atom_site_occupancy
_atom_site_U_iso_or_equiv
H1 H+1 0.684 1.8 0.863 1 0.0
Se3 Se+6 0.37799 1.08784 0.78727 1 0.0
Li1 Li+1 0.234 0.374 0.7237 1 0.0
O11 O-2 0.4807 1.2552 0.8098 1 0.0
O8 O-2 0.3709 1.3407 0.8838 1 0.0
O6 O-2 0.6044 1.4476 0.9437 1 0.0
O9 O-2 0.5197 0.977 0.7618 1 0.0
O14 O-2 -0.0722 0.7633 0.766 1 0.0
Rb1 Rb+1 0.58054 1.61017 0.77341 1 0.0
H2 H+1 0.411 1.304 0.843 1 0.0
Rb2 Rb+1 0.86767 1.11322 0.78727 1 0.0
Se2 Se+6 0.46854 1.50963 0.90612 1 0.0
Rb4 Rb+1 -0.00234 1.73577 0.67133 1 0.0
O1 O-2 0.9113 1.839 0.9359 1 0.0
O4 O-2 0.7264 1.8864 0.8618 1 0.0
Se1 Se+6 0.79917 0.97686 0.90944 1 0.0
O15 O-2 0.2101 0.5759 0.7583 1 0.0
O16 O-2 0.1323 0.7064 0.8369 1 0.0
O13 O-2 -0.0555 0.4578 0.8075 1 0.0
Se4 Se+6 0.04841 0.62136 0.78961 1 0.0
O5 O-2 0.3249 1.6298 0.928 1 0.0
O7 O-2 0.5766 1.6033 0.8662 1 0.0
O12 O-2 0.2881 0.9868 0.8278 1 0.0
O10 O-2 0.2317 1.1563 0.7536 1 0.0
O3 O-2 0.628 0.0303 0.9372 1 0.0
Rb3 Rb+1 -0.02619 1.4883 0.91107 1 0.0
O2 O-2 0.9096 0.1358 0.891 1 0.0
H3 H+1 0.155 0.8 0.83 1 0.0
